data_2214575
loop_
_publ_author_name
'Yin-Xiang Lu'

_publ_section_title
;
 4-Nitrophenylpiperazinium chloride monohydrate
;
_journal_coeditor_code CF2123
_journal_issue 8
_journal_name_full 'Acta Crystallographica Section E'
_journal_page_first o3611
_journal_page_last o3611
_journal_paper_doi 10.1107/S1600536807034666
_journal_volume 63
_journal_year 2007
_chemical_formula_iupac 'C10 H14 N3 O2 + , Cl - , H2 O'
_chemical_formula_moiety 'C10 H14 N3 O2 + , Cl - , H2 O'
_chemical_formula_sum 'C10 H16 Cl N3 O3'
_chemical_formula_weight 261.71
_chemical_name_systematic
;
4-Nitrophenylpiperazinium chloride monohydrate
;
_space_group_IT_number 2
_symmetry_cell_setting triclinic
_symmetry_space_group_name_Hall '-P 1'
_symmetry_space_group_name_H-M 'P -1'
_atom_sites_solution_hydrogens geom
_atom_sites_solution_primary direct
_atom_sites_solution_secondary difmap
_audit_creation_method SHELXL97
_cell_angle_alpha 110.111(4)
_cell_angle_beta 90.209(4)
_cell_angle_gamma 96.484(4)
_cell_formula_units_Z 2
_cell_length_a 7.404(2)
_cell_length_b 9.212(3)
_cell_length_c 9.757(3)
_cell_measurement_reflns_used 899
_cell_measurement_temperature 293(2)
_cell_measurement_theta_max 27.101
_cell_measurement_theta_min 3.495
_cell_volume 620.3(3)
_computing_cell_refinement SMART
_computing_data_collection 'SMART (Bruker, 1999)'
_computing_data_reduction 'SAINT (Bruker, 1999)'
_computing_molecular_graphics 'SHELXTL (Sheldrick, 1997b) and ORTEP-3 (Farrugia, 1997)'
_computing_publication_material SHELXTL
_computing_structure_refinement 'SHELXL97 (Sheldrick, 1997a)'
_computing_structure_solution 'SHELXS97 (Sheldrick, 1997a)'
_diffrn_ambient_temperature 293(2)
_diffrn_measured_fraction_theta_full 0.978
_diffrn_measured_fraction_theta_max 0.978
_diffrn_measurement_device_type 'Bruker APEX CCD area-detector'
_diffrn_measurement_method '\f and \w'
_diffrn_radiation_monochromator graphite
_diffrn_radiation_source 'fine-focus sealed tube'
_diffrn_radiation_type MoK\a
_diffrn_radiation_wavelength 0.71073
_diffrn_reflns_av_R_equivalents 0.0195
_diffrn_reflns_av_sigmaI/netI 0.0358
_diffrn_reflns_limit_h_max 9
_diffrn_reflns_limit_h_min -8
_diffrn_reflns_limit_k_max 11
_diffrn_reflns_limit_k_min -9
_diffrn_reflns_limit_l_max 12
_diffrn_reflns_limit_l_min -10
_diffrn_reflns_number 2866
_diffrn_reflns_theta_full 26.01
_diffrn_reflns_theta_max 26.01
_diffrn_reflns_theta_min 2.23
_exptl_absorpt_coefficient_mu 0.309
_exptl_absorpt_correction_T_max 0.970
_exptl_absorpt_correction_T_min 0.955
_exptl_absorpt_correction_type multi-scan
_exptl_absorpt_process_details '(SADABS; Sheldrick, 1997b)'
_exptl_crystal_colour brown
_exptl_crystal_density_diffrn 1.401
_exptl_crystal_density_method 'not measured'
_exptl_crystal_description prism
_exptl_crystal_F_000 276
_exptl_crystal_size_max 0.15
_exptl_crystal_size_mid 0.10
_exptl_crystal_size_min 0.10
_refine_diff_density_max 0.266
_refine_diff_density_min -0.302
_refine_ls_extinction_coef 0.085(9)
_refine_ls_extinction_expression Fc^*^=kFc[1+0.001xFc^2^\l^3^/sin(2\q)]^-1/4^
_refine_ls_extinction_method 'SHELXL97 (Sheldrick, 1997a)'
_refine_ls_goodness_of_fit_ref 1.037
_refine_ls_hydrogen_treatment mixed
_refine_ls_matrix_type full
_refine_ls_number_parameters 163
_refine_ls_number_reflns 2390
_refine_ls_number_restraints 0
_refine_ls_restrained_S_all 1.036
_refine_ls_R_factor_all 0.0470
_refine_ls_R_factor_gt 0.0417
_refine_ls_shift/su_max 0.000
_refine_ls_shift/su_mean 0.000
_refine_ls_structure_factor_coef Fsqd
_refine_ls_weighting_details 'calc w = 1/[\s^2^(Fo^2^)+(0.0696P)^2^+0.1053P] where P=(Fo^2^+2Fc^2^)/3'
_refine_ls_weighting_scheme calc
_refine_ls_wR_factor_gt 0.1152
_refine_ls_wR_factor_ref 0.1201
_reflns_number_gt 2078
_reflns_number_total 2390
_reflns_threshold_expression I>2\s(I)
_cod_data_source_file cf2123.cif
_cod_data_source_block I
_cod_database_code 2214575
_cod_database_fobs_code 2214575

loop_
_symmetry_equiv_pos_as_xyz
'x, y, z'
'-x, -y, -z'

loop_
_atom_site_type_symbol
_atom_site_label
_atom_site_fract_x
_atom_site_fract_y
_atom_site_fract_z
_atom_site_U_iso_or_equiv
_atom_site_adp_type
_atom_site_calc_flag
_atom_site_refinement_flags
_atom_site_occupancy
Cl Cl1 0.21896(6) 0.24305(5) 0.06332(5) 0.0512(2) Uani d . 1
N N1 0.6240(2) 0.36182(16) 0.15956(17) 0.0453(4) Uani d . 1
H H1C 0.5109 0.3277 0.1189 0.054 Uiso calc R 1
H H1D 0.6921 0.2830 0.1256 0.054 Uiso calc R 1
N N2 0.8687(2) 0.61144(16) 0.35096(15) 0.0406(4) Uani d . 1
N N3 0.6741(2) 1.20158(19) 0.66763(19) 0.0527(4) Uani d . 1
O O1 0.6553(2) 1.29264(17) 0.60370(19) 0.0710(5) Uani d . 1
O O2 0.6467(3) 1.2324(2) 0.79697(18) 0.0825(6) Uani d . 1
O O3 0.1758(2) 0.88143(18) 0.8816(2) 0.0721(5) Uani d D 1
C C1 0.7023(3) 0.4943(2) 0.11475(19) 0.0460(4) Uani d . 1
H H1A 0.6205 0.5738 0.1384 0.055 Uiso calc R 1
H H1B 0.7165 0.4581 0.0100 0.055 Uiso calc R 1
C C2 0.8841(3) 0.5617(2) 0.19315(19) 0.0450(4) Uani d . 1
H H2A 0.9681 0.4841 0.1632 0.054 Uiso calc R 1
H H2B 0.9327 0.6501 0.1665 0.054 Uiso calc R 1
C C3 0.6164(3) 0.4062(2) 0.3206(2) 0.0456(4) Uani d . 1
H H3A 0.5761 0.3147 0.3454 0.055 Uiso calc R 1
H H3B 0.5295 0.4805 0.3564 0.055 Uiso calc R 1
C C4 0.8020(3) 0.4773(2) 0.3922(2) 0.0458(4) Uani d . 1
H H4A 0.7947 0.5100 0.4975 0.055 Uiso calc R 1
H H4B 0.8864 0.4001 0.3625 0.055 Uiso calc R 1
C C5 0.8183(2) 0.75675(18) 0.42769(17) 0.0354(4) Uani d . 1
C C6 0.8009(2) 0.86723(19) 0.36100(18) 0.0403(4) Uani d . 1
H H6A 0.8202 0.8418 0.2618 0.048 Uiso calc R 1
C C7 0.7560(2) 1.0121(2) 0.4393(2) 0.0416(4) Uani d . 1
H H7A 0.7459 1.0846 0.3937 0.050 Uiso calc R 1
C C8 0.7259(2) 1.04990(19) 0.58589(19) 0.0402(4) Uani d . 1
C C9 0.7443(2) 0.9451(2) 0.65606(19) 0.0436(4) Uani d . 1
H H9A 0.7259 0.9725 0.7556 0.052 Uiso calc R 1
C C10 0.7898(2) 0.8006(2) 0.57808(19) 0.0412(4) Uani d . 1
H H10A 0.8022 0.7301 0.6255 0.049 Uiso calc R 1
H H3C 0.070(4) 0.851(4) 0.908(4) 0.161(17) Uiso d D 1
H H3D 0.192(4) 0.978(2) 0.932(4) 0.119(12) Uiso d D 1

loop_
_atom_site_aniso_label
_atom_site_aniso_U_11
_atom_site_aniso_U_22
_atom_site_aniso_U_33
_atom_site_aniso_U_12
_atom_site_aniso_U_13
_atom_site_aniso_U_23
Cl1 0.0505(3) 0.0478(3) 0.0549(3) -0.0029(2) -0.0015(2) 0.0202(2)
N1 0.0411(8) 0.0349(7) 0.0528(9) 0.0034(6) -0.0028(7) 0.0068(6)
N2 0.0429(8) 0.0333(7) 0.0426(8) 0.0026(6) 0.0010(6) 0.0099(6)
N3 0.0486(9) 0.0427(9) 0.0552(10) 0.0057(7) -0.0011(7) 0.0021(7)
O1 0.0838(12) 0.0447(8) 0.0861(11) 0.0203(8) 0.0102(9) 0.0208(8)
O2 0.1138(15) 0.0672(10) 0.0509(9) 0.0295(10) 0.0062(9) -0.0054(8)
O3 0.0616(10) 0.0425(8) 0.1024(13) 0.0119(7) 0.0190(9) 0.0109(8)
C1 0.0560(11) 0.0383(9) 0.0385(9) 0.0058(8) 0.0029(8) 0.0068(7)
C2 0.0470(10) 0.0372(9) 0.0463(10) 0.0077(7) 0.0134(8) 0.0078(7)
C3 0.0466(10) 0.0373(9) 0.0548(11) 0.0042(7) 0.0057(8) 0.0186(8)
C4 0.0515(11) 0.0353(8) 0.0520(10) 0.0068(7) -0.0044(8) 0.0165(8)
C5 0.0315(8) 0.0347(8) 0.0372(8) -0.0006(6) -0.0005(6) 0.0104(7)
C6 0.0455(10) 0.0403(9) 0.0340(8) 0.0025(7) 0.0034(7) 0.0125(7)
C7 0.0435(9) 0.0368(8) 0.0459(10) 0.0021(7) 0.0009(7) 0.0170(7)
C8 0.0369(9) 0.0352(8) 0.0426(9) 0.0024(7) -0.0002(7) 0.0068(7)
C9 0.0462(10) 0.0460(9) 0.0341(8) 0.0008(7) 0.0021(7) 0.0097(7)
C10 0.0449(10) 0.0410(9) 0.0386(9) 0.0017(7) 0.0001(7) 0.0159(7)

loop_
_atom_type_symbol
_atom_type_description
_atom_type_scat_dispersion_real
_atom_type_scat_dispersion_imag
_atom_type_scat_source
C C 0.0033 0.0016 'International Tables Vol C Tables 4.2.6.8 and 6.1.1.4'
H H 0.0000 0.0000 'International Tables Vol C Tables 4.2.6.8 and 6.1.1.4'
N N 0.0061 0.0033 'International Tables Vol C Tables 4.2.6.8 and 6.1.1.4'
O O 0.0106 0.0060 'International Tables Vol C Tables 4.2.6.8 and 6.1.1.4'
Cl Cl 0.1484 0.1585 'International Tables Vol C Tables 4.2.6.8 and 6.1.1.4'

loop_
_geom_angle_atom_site_label_1
_geom_angle_atom_site_label_2
_geom_angle_atom_site_label_3
_geom_angle
C3 N1 C1 112.33(13)
C3 N1 H1C 109.1
C1 N1 H1C 109.1
C3 N1 H1D 109.1
C1 N1 H1D 109.1
H1C N1 H1D 107.9
C5 N2 C2 120.40(14)
C5 N2 C4 119.96(14)
C2 N2 C4 109.57(13)
O2 N3 O1 122.48(17)
O2 N3 C8 118.60(17)
O1 N3 C8 118.90(17)
H3C O3 H3D 103(2)
N1 C1 C2 109.55(15)
N1 C1 H1A 109.8
C2 C1 H1A 109.8
N1 C1 H1B 109.8
C2 C1 H1B 109.8
H1A C1 H1B 108.2
N2 C2 C1 111.17(15)
N2 C2 H2A 109.4
C1 C2 H2A 109.4
N2 C2 H2B 109.4
C1 C2 H2B 109.4
H2A C2 H2B 108.0
N1 C3 C4 110.06(15)
N1 C3 H3A 109.6
C4 C3 H3A 109.6
N1 C3 H3B 109.6
C4 C3 H3B 109.6
H3A C3 H3B 108.2
N2 C4 C3 110.52(14)
N2 C4 H4A 109.5
C3 C4 H4A 109.5
N2 C4 H4B 109.5
C3 C4 H4B 109.5
H4A C4 H4B 108.1
N2 C5 C6 121.83(15)
N2 C5 C10 120.60(14)
C6 C5 C10 117.52(15)
C7 C6 C5 121.15(15)
C7 C6 H6A 119.4
C5 C6 H6A 119.4
C6 C7 C8 119.67(16)
C6 C7 H7A 120.2
C8 C7 H7A 120.2
C7 C8 C9 120.92(16)
C7 C8 N3 119.60(16)
C9 C8 N3 119.48(16)
C10 C9 C8 119.44(16)
C10 C9 H9A 120.3
C8 C9 H9A 120.3
C9 C10 C5 121.27(15)
C9 C10 H10A 119.4
C5 C10 H10A 119.4

loop_
_geom_bond_atom_site_label_1
_geom_bond_atom_site_label_2
_geom_bond_distance
N1 C3 1.484(2)
N1 C1 1.491(2)
N1 H1C 0.900
N1 H1D 0.900
N2 C5 1.385(2)
N2 C2 1.457(2)
N2 C4 1.462(2)
N3 O2 1.218(2)
N3 O1 1.224(2)
N3 C8 1.446(2)
O3 H3C 0.871(18)
O3 H3D 0.853(18)
C1 C2 1.503(3)
C1 H1A 0.970
C1 H1B 0.970
C2 H2A 0.970
C2 H2B 0.970
C3 C4 1.510(3)
C3 H3A 0.970
C3 H3B 0.970
C4 H4A 0.970
C4 H4B 0.970
C5 C6 1.400(2)
C5 C10 1.405(2)
C6 C7 1.370(2)
C6 H6A 0.930
C7 C8 1.376(2)
C7 H7A 0.930
C8 C9 1.379(3)
C9 C10 1.368(2)
C9 H9A 0.930
C10 H10A 0.930

loop_
_geom_hbond_atom_site_label_D
_geom_hbond_atom_site_label_H
_geom_hbond_atom_site_label_A
_geom_hbond_site_symmetry_A
_geom_hbond_distance_DH
_geom_hbond_distance_HA
_geom_hbond_distance_DA
_geom_hbond_angle_DHA
O3 H3D Cl1 1_566 0.853(18) 2.317(18) 3.1681(18) 176(3)
O3 H3C Cl1 2_566 0.871(18) 2.273(19) 3.135(2) 170(4)
N1 H1D O3 2_666 0.90 1.88 2.741(2) 160.8
N1 H1C Cl1 . 0.90 2.21 3.0994(17) 168.4

loop_
_cod_related_entry_id
_cod_related_entry_database
_cod_related_entry_code
1 ChemSpider 21123993
